data_7033054
loop_
_publ_author_name
'Meesala, Yedukondalu'
'Kavala, Veerababurao'
'Chang, Hao-Ching'
'Kuo, Ting-Shen'
'Yao, Ching-Fa'
'Lee, Way-Zen'

_publ_section_title
;
 Synthesis, structures and electrochemical and photophysical properties of
 anilido-benzoxazole boron difluoride (ABB) complexes.
;
_journal_issue 3
_journal_name_full 'Dalton transactions (Cambridge, England : 2003)'
_journal_page_first 1120
_journal_page_last 1129
_journal_paper_doi 10.1039/c4dt03052d
_journal_volume 44
_journal_year 2015
_chemical_formula_moiety 'C25 H25 B F2 N2 O'
_chemical_formula_sum 'C25 H25 B F2 N2 O'
_chemical_formula_weight 418.28
_chemical_name_systematic
;
 ?
;
_space_group_IT_number 61
_symmetry_cell_setting orthorhombic
_symmetry_space_group_name_Hall '-P 2ac 2ab'
_symmetry_space_group_name_H-M 'P b c a'
_atom_sites_solution_hydrogens geom
_atom_sites_solution_primary direct
_atom_sites_solution_secondary difmap
_audit_creation_method SHELXL-97
_cell_angle_alpha 90.00
_cell_angle_beta 90.00
_cell_angle_gamma 90.00
_cell_formula_units_Z 8
_cell_length_a 9.6279(19)
_cell_length_b 18.412(3)
_cell_length_c 24.120(5)
_cell_measurement_reflns_used 0
_cell_measurement_temperature 200(2)
_cell_measurement_theta_max 0
_cell_measurement_theta_min 0
_cell_volume 4275.7(14)
_computing_molecular_graphics 'Ortep-3 for Windows (Farrugia, 1997)'
_computing_publication_material 'WinGX publication routines (Farrugia, 1999)'
_computing_structure_refinement 'SHELXL-97 (Sheldrick, 1997)'
_computing_structure_solution 'SHELXS-86 (Sheldrick, 1986)'
_diffrn_ambient_temperature 200(2)
_diffrn_measured_fraction_theta_full 0.996
_diffrn_measured_fraction_theta_max 0.996
_diffrn_radiation_monochromator graphite
_diffrn_radiation_source 'fine-focus sealed tube'
_diffrn_radiation_type MoK\a
_diffrn_radiation_wavelength 0.71073
_diffrn_reflns_av_R_equivalents 0.1165
_diffrn_reflns_av_sigmaI/netI 0.1213
_diffrn_reflns_limit_h_max 11
_diffrn_reflns_limit_h_min -10
_diffrn_reflns_limit_k_max 21
_diffrn_reflns_limit_k_min -18
_diffrn_reflns_limit_l_max 28
_diffrn_reflns_limit_l_min -28
_diffrn_reflns_number 18153
_diffrn_reflns_theta_full 25.05
_diffrn_reflns_theta_max 25.05
_diffrn_reflns_theta_min 1.69
_exptl_absorpt_coefficient_mu 0.091
_exptl_absorpt_correction_T_max 0.9973
_exptl_absorpt_correction_T_min 0.9724
_exptl_absorpt_correction_type multi-scan
_exptl_crystal_colour 'pale yellow'
_exptl_crystal_density_diffrn 1.300
_exptl_crystal_density_method 'not measured'
_exptl_crystal_description prism
_exptl_crystal_F_000 1760
_exptl_crystal_size_max 0.31
_exptl_crystal_size_mid 0.17
_exptl_crystal_size_min 0.03
_refine_diff_density_max 0.230
_refine_diff_density_min -0.241
_refine_diff_density_rms 0.059
_refine_ls_extinction_method none
_refine_ls_goodness_of_fit_ref 0.920
_refine_ls_hydrogen_treatment constr
_refine_ls_matrix_type full
_refine_ls_number_parameters 280
_refine_ls_number_reflns 3774
_refine_ls_number_restraints 0
_refine_ls_restrained_S_all 0.920
_refine_ls_R_factor_all 0.1535
_refine_ls_R_factor_gt 0.0603
_refine_ls_shift/su_max 0.000
_refine_ls_shift/su_mean 0.000
_refine_ls_structure_factor_coef Fsqd
_refine_ls_weighting_details 'calc w=1/[\s^2^(Fo^2^)+(0.0705P)^2^+0.0000P] where P=(Fo^2^+2Fc^2^)/3'
_refine_ls_weighting_scheme calc
_refine_ls_wR_factor_gt 0.1224
_refine_ls_wR_factor_ref 0.1621
_reflns_number_gt 1798
_reflns_number_total 3774
_reflns_threshold_expression >2sigma(I)
_cod_data_source_file c4dt03052d2.cif
_cod_data_source_block a15120
_cod_depositor_comments 'Adding full bibliography for 7033051--7033056.cif.'
_cod_original_cell_volume 4275.5(14)
_cod_database_code 7033054

loop_
_symmetry_equiv_pos_as_xyz
'x, y, z'
'-x+1/2, -y, z+1/2'
'-x, y+1/2, -z+1/2'
'x+1/2, -y+1/2, -z'
'-x, -y, -z'
'x-1/2, y, -z-1/2'
'x, -y-1/2, z-1/2'
'-x-1/2, y-1/2, z'

loop_
_atom_site_label
_atom_site_type_symbol
_atom_site_fract_x
_atom_site_fract_y
_atom_site_fract_z
_atom_site_U_iso_or_equiv
_atom_site_adp_type
_atom_site_occupancy
_atom_site_symmetry_multiplicity
_atom_site_calc_flag
_atom_site_refinement_flags
C1 C 0.7734(4) 0.28439(17) 0.26342(13) 0.0312(9) Uani 1 1 d .
C2 C 0.8728(4) 0.33547(18) 0.27605(14) 0.0392(10) Uani 1 1 d .
H2 H 0.9038 0.3434 0.3130 0.047 Uiso 1 1 calc R
C3 C 0.9250(4) 0.37480(19) 0.23153(17) 0.0490(11) Uani 1 1 d .
H3 H 0.9941 0.4106 0.2382 0.059 Uiso 1 1 calc R
C4 C 0.8798(4) 0.3634(2) 0.17801(17) 0.0509(11) Uani 1 1 d .
H4 H 0.9201 0.3909 0.1488 0.061 Uiso 1 1 calc R
C5 C 0.7772(4) 0.31300(18) 0.16545(14) 0.0432(10) Uani 1 1 d .
H5 H 0.7434 0.3060 0.1288 0.052 Uiso 1 1 calc R
C6 C 0.7286(4) 0.27424(18) 0.20958(14) 0.0374(9) Uani 1 1 d .
C7 C 0.6158(4) 0.19764(17) 0.26236(13) 0.0308(9) Uani 1 1 d .
C8 C 0.5257(3) 0.14153(17) 0.27897(12) 0.0278(8) Uani 1 1 d .
C9 C 0.4385(4) 0.10626(18) 0.24065(13) 0.0354(9) Uani 1 1 d .
H9 H 0.4403 0.1204 0.2028 0.042 Uiso 1 1 calc R
C10 C 0.3517(4) 0.05218(18) 0.25728(14) 0.0429(10) Uani 1 1 d .
H10 H 0.2920 0.0287 0.2315 0.051 Uiso 1 1 calc R
C11 C 0.3523(4) 0.03189(18) 0.31329(15) 0.0438(10) Uani 1 1 d .
H11 H 0.2914 -0.0055 0.3253 0.053 Uiso 1 1 calc R
C12 C 0.4385(4) 0.06455(17) 0.35130(14) 0.0379(9) Uani 1 1 d .
H12 H 0.4374 0.0486 0.3888 0.046 Uiso 1 1 calc R
C13 C 0.5284(3) 0.12136(16) 0.33551(13) 0.0276(8) Uani 1 1 d .
C14 C 0.6158(3) 0.12915(16) 0.42893(12) 0.0259(8) Uani 1 1 d .
C15 C 0.5219(3) 0.15885(17) 0.46719(13) 0.0304(9) Uani 1 1 d .
C16 C 0.4095(4) 0.21207(18) 0.45064(14) 0.0366(9) Uani 1 1 d .
H16 H 0.4214 0.2227 0.4103 0.044 Uiso 1 1 calc R
C17 C 0.4189(4) 0.28366(18) 0.48158(14) 0.0515(11) Uani 1 1 d .
H17A H 0.3451 0.3162 0.4688 0.077 Uiso 1 1 calc R
H17B H 0.5095 0.3061 0.4745 0.077 Uiso 1 1 calc R
H17C H 0.4083 0.2749 0.5214 0.077 Uiso 1 1 calc R
C18 C 0.2650(4) 0.1778(2) 0.45834(16) 0.0604(12) Uani 1 1 d .
H18A H 0.1935 0.2125 0.4466 0.091 Uiso 1 1 calc R
H18B H 0.2512 0.1656 0.4975 0.091 Uiso 1 1 calc R
H18C H 0.2582 0.1337 0.4358 0.091 Uiso 1 1 calc R
C19 C 0.5284(4) 0.13367(19) 0.52193(13) 0.0367(9) Uani 1 1 d .
H19 H 0.4672 0.1534 0.5489 0.044 Uiso 1 1 calc R
C20 C 0.6218(4) 0.08097(18) 0.53719(14) 0.0401(10) Uani 1 1 d .
H20 H 0.6256 0.0652 0.5747 0.048 Uiso 1 1 calc R
C21 C 0.7099(4) 0.05079(17) 0.49874(13) 0.0359(9) Uani 1 1 d .
H21 H 0.7720 0.0134 0.5097 0.043 Uiso 1 1 calc R
C22 C 0.7094(3) 0.07428(16) 0.44390(12) 0.0283(8) Uani 1 1 d .
C23 C 0.8067(4) 0.03924(17) 0.40178(14) 0.0358(9) Uani 1 1 d .
H23 H 0.7947 0.0656 0.3659 0.043 Uiso 1 1 calc R
C24 C 0.7675(4) -0.03982(17) 0.39197(16) 0.0609(12) Uani 1 1 d .
H24A H 0.8310 -0.0612 0.3647 0.091 Uiso 1 1 calc R
H24B H 0.6721 -0.0424 0.3779 0.091 Uiso 1 1 calc R
H24C H 0.7740 -0.0667 0.4269 0.091 Uiso 1 1 calc R
C25 C 0.9599(4) 0.0457(2) 0.41838(15) 0.0585(12) Uani 1 1 d .
H25A H 1.0180 0.0229 0.3899 0.088 Uiso 1 1 calc R
H25B H 0.9747 0.0213 0.4540 0.088 Uiso 1 1 calc R
H25C H 0.9849 0.0971 0.4218 0.088 Uiso 1 1 calc R
B1 B 0.7070(4) 0.2202(2) 0.36016(15) 0.0309(10) Uani 1 1 d .
N1 N 0.6986(3) 0.23430(13) 0.29609(10) 0.0261(7) Uani 1 1 d .
N2 N 0.6145(3) 0.15531(13) 0.37230(9) 0.0252(7) Uani 1 1 d .
O1 O 0.6293(2) 0.21909(12) 0.20900(8) 0.0361(6) Uani 1 1 d .
F1 F 0.84603(19) 0.20729(10) 0.37273(7) 0.0405(5) Uani 1 1 d .
F2 F 0.6659(2) 0.28315(9) 0.38722(7) 0.0444(6) Uani 1 1 d .

loop_
_atom_site_aniso_label
_atom_site_aniso_U_11
_atom_site_aniso_U_22
_atom_site_aniso_U_33
_atom_site_aniso_U_23
_atom_site_aniso_U_13
_atom_site_aniso_U_12
C1 0.033(2) 0.027(2) 0.034(2) 0.0074(16) 0.0117(18) 0.0085(19)
C2 0.037(2) 0.031(2) 0.049(2) 0.0025(18) 0.0041(19) 0.0006(19)
C3 0.049(3) 0.036(2) 0.061(3) 0.010(2) 0.013(2) -0.007(2)
C4 0.052(3) 0.043(3) 0.057(3) 0.019(2) 0.027(2) 0.008(2)
C5 0.053(3) 0.039(2) 0.037(2) 0.0098(18) 0.013(2) 0.014(2)
C6 0.043(2) 0.031(2) 0.038(2) 0.0026(17) 0.0077(19) 0.002(2)
C7 0.037(2) 0.035(2) 0.0200(19) 0.0040(16) -0.0004(17) 0.008(2)
C8 0.025(2) 0.027(2) 0.032(2) 0.0050(15) -0.0004(16) 0.0018(17)
C9 0.041(2) 0.036(2) 0.029(2) 0.0003(16) -0.0072(18) 0.003(2)
C10 0.043(3) 0.044(2) 0.043(2) -0.0048(18) -0.0158(19) -0.005(2)
C11 0.040(2) 0.040(2) 0.051(2) 0.0047(19) -0.010(2) -0.014(2)
C12 0.045(2) 0.036(2) 0.033(2) 0.0080(17) -0.0053(18) -0.007(2)
C13 0.028(2) 0.0219(19) 0.033(2) 0.0027(15) 0.0016(17) 0.0038(17)
C14 0.027(2) 0.026(2) 0.0245(18) 0.0023(14) -0.0022(16) -0.0071(17)
C15 0.029(2) 0.032(2) 0.030(2) 0.0006(16) 0.0041(16) -0.0049(18)
C16 0.030(2) 0.046(2) 0.034(2) 0.0010(17) 0.0033(17) 0.008(2)
C17 0.057(3) 0.049(3) 0.049(2) -0.009(2) -0.005(2) 0.013(2)
C18 0.030(3) 0.072(3) 0.079(3) 0.007(2) 0.004(2) 0.006(2)
C19 0.033(2) 0.046(2) 0.031(2) -0.0020(17) 0.0084(18) -0.004(2)
C20 0.052(3) 0.040(2) 0.028(2) 0.0057(17) 0.0014(19) -0.007(2)
C21 0.039(2) 0.031(2) 0.038(2) 0.0069(16) -0.0094(18) -0.0008(19)
C22 0.032(2) 0.025(2) 0.0278(19) 0.0038(15) -0.0016(17) -0.0051(17)
C23 0.039(2) 0.029(2) 0.039(2) 0.0025(16) 0.0035(18) 0.0026(19)
C24 0.073(3) 0.036(2) 0.074(3) -0.015(2) 0.020(2) -0.003(2)
C25 0.041(3) 0.066(3) 0.069(3) -0.007(2) -0.002(2) 0.008(2)
B1 0.038(3) 0.029(2) 0.026(2) -0.0012(18) 0.0004(19) 0.000(2)
N1 0.0289(17) 0.0246(16) 0.0247(15) 0.0027(12) 0.0037(13) 0.0005(14)
N2 0.0277(17) 0.0253(15) 0.0228(15) 0.0014(12) -0.0010(13) -0.0032(14)
O1 0.0458(16) 0.0392(15) 0.0232(13) 0.0037(10) 0.0010(11) 0.0018(13)
F1 0.0345(13) 0.0504(13) 0.0364(11) 0.0057(9) -0.0035(9) -0.0100(11)
F2 0.0644(15) 0.0312(11) 0.0376(11) -0.0067(9) 0.0128(10) -0.0049(11)

loop_
_atom_type_symbol
_atom_type_description
_atom_type_scat_dispersion_real
_atom_type_scat_dispersion_imag
_atom_type_scat_source
C C 0.0033 0.0016 'International Tables Vol C Tables 4.2.6.8 and 6.1.1.4'
H H 0.0000 0.0000 'International Tables Vol C Tables 4.2.6.8 and 6.1.1.4'
B B 0.0013 0.0007 'International Tables Vol C Tables 4.2.6.8 and 6.1.1.4'
N N 0.0061 0.0033 'International Tables Vol C Tables 4.2.6.8 and 6.1.1.4'
O O 0.0106 0.0060 'International Tables Vol C Tables 4.2.6.8 and 6.1.1.4'
F F 0.0171 0.0103 'International Tables Vol C Tables 4.2.6.8 and 6.1.1.4'

loop_
_geom_angle_atom_site_label_1
_geom_angle_atom_site_label_2
_geom_angle_atom_site_label_3
_geom_angle
C2 C1 C6 121.2(3)
C2 C1 N1 132.7(3)
C6 C1 N1 106.1(3)
C1 C2 C3 115.9(3)
C1 C2 H2 122.0
C3 C2 H2 122.0
C4 C3 C2 122.0(4)
C4 C3 H3 119.0
C2 C3 H3 119.0
C3 C4 C5 122.0(3)
C3 C4 H4 119.0
C5 C4 H4 119.0
C6 C5 C4 115.1(4)
C6 C5 H5 122.5
C4 C5 H5 122.5
C5 C6 C1 123.8(4)
C5 C6 O1 127.5(3)
C1 C6 O1 108.8(3)
N1 C7 O1 112.2(3)
N1 C7 C8 124.8(3)
O1 C7 C8 123.0(3)
C7 C8 C9 121.3(3)
C7 C8 C13 117.1(3)
C9 C8 C13 121.6(3)
C10 C9 C8 120.7(3)
C10 C9 H9 119.7
C8 C9 H9 119.7
C9 C10 C11 118.5(3)
C9 C10 H10 120.8
C11 C10 H10 120.8
C12 C11 C10 121.9(3)
C12 C11 H11 119.0
C10 C11 H11 119.0
C11 C12 C13 121.0(3)
C11 C12 H12 119.5
C13 C12 H12 119.5
N2 C13 C12 122.5(3)
N2 C13 C8 121.2(3)
C12 C13 C8 116.4(3)
C22 C14 C15 121.7(3)
C22 C14 N2 119.2(3)
C15 C14 N2 119.0(3)
C19 C15 C14 117.5(3)
C19 C15 C16 119.7(3)
C14 C15 C16 122.7(3)
C15 C16 C17 113.0(3)
C15 C16 C18 110.4(3)
C17 C16 C18 110.5(3)
C15 C16 H16 107.6
C17 C16 H16 107.6
C18 C16 H16 107.6
C16 C17 H17A 109.5
C16 C17 H17B 109.5
H17A C17 H17B 109.5
C16 C17 H17C 109.5
H17A C17 H17C 109.5
H17B C17 H17C 109.5
C16 C18 H18A 109.5
C16 C18 H18B 109.5
H18A C18 H18B 109.5
C16 C18 H18C 109.5
H18A C18 H18C 109.5
H18B C18 H18C 109.5
C20 C19 C15 121.1(3)
C20 C19 H19 119.5
C15 C19 H19 119.5
C19 C20 C21 120.6(3)
C19 C20 H20 119.7
C21 C20 H20 119.7
C20 C21 C22 120.9(3)
C20 C21 H21 119.5
C22 C21 H21 119.5
C21 C22 C14 118.1(3)
C21 C22 C23 120.0(3)
C14 C22 C23 121.9(3)
C24 C23 C22 110.8(3)
C24 C23 C25 110.7(3)
C22 C23 C25 112.6(3)
C24 C23 H23 107.5
C22 C23 H23 107.5
C25 C23 H23 107.5
C23 C24 H24A 109.5
C23 C24 H24B 109.5
H24A C24 H24B 109.5
C23 C24 H24C 109.5
H24A C24 H24C 109.5
H24B C24 H24C 109.5
C23 C25 H25A 109.5
C23 C25 H25B 109.5
H25A C25 H25B 109.5
C23 C25 H25C 109.5
H25A C25 H25C 109.5
H25B C25 H25C 109.5
F2 B1 F1 108.3(3)
F2 B1 N2 113.5(3)
F1 B1 N2 112.8(3)
F2 B1 N1 108.1(3)
F1 B1 N1 107.0(3)
N2 B1 N1 106.9(3)
C7 N1 C1 107.3(3)
C7 N1 B1 123.5(3)
C1 N1 B1 129.2(3)
C13 N2 C14 117.7(2)
C13 N2 B1 126.2(3)
C14 N2 B1 116.0(2)
C7 O1 C6 105.6(2)

loop_
_geom_bond_atom_site_label_1
_geom_bond_atom_site_label_2
_geom_bond_distance
C1 C2 1.376(4)
C1 C6 1.381(4)
C1 N1 1.411(4)
C2 C3 1.389(4)
C2 H2 0.9500
C3 C4 1.378(5)
C3 H3 0.9500
C4 C5 1.389(5)
C4 H4 0.9500
C5 C6 1.364(4)
C5 H5 0.9500
C6 O1 1.395(4)
C7 N1 1.324(4)
C7 O1 1.353(3)
C7 C8 1.407(4)
C8 C9 1.407(4)
C8 C13 1.414(4)
C9 C10 1.361(4)
C9 H9 0.9500
C10 C11 1.402(4)
C10 H10 0.9500
C11 C12 1.375(4)
C11 H11 0.9500
C12 C13 1.410(4)
C12 H12 0.9500
C13 N2 1.366(4)
C14 C22 1.401(4)
C14 C15 1.403(4)
C14 N2 1.448(3)
C15 C19 1.401(4)
C15 C16 1.513(4)
C16 C17 1.517(4)
C16 C18 1.539(5)
C16 H16 1.0000
C17 H17A 0.9800
C17 H17B 0.9800
C17 H17C 0.9800
C18 H18A 0.9800
C18 H18B 0.9800
C18 H18C 0.9800
C19 C20 1.373(4)
C19 H19 0.9500
C20 C21 1.374(4)
C20 H20 0.9500
C21 C22 1.392(4)
C21 H21 0.9500
C22 C23 1.525(4)
C23 C24 1.522(4)
C23 C25 1.532(5)
C23 H23 1.0000
C24 H24A 0.9800
C24 H24B 0.9800
C24 H24C 0.9800
C25 H25A 0.9800
C25 H25B 0.9800
C25 H25C 0.9800
B1 F2 1.388(4)
B1 F1 1.393(4)
B1 N2 1.519(4)
B1 N1 1.569(4)
